data_7024164
loop_
_publ_author_name
'Hild, Fr\'ed\'eric'
'Haquette, Pierre'
'Brelot, Lydia'
'Dagorne, Samuel'

_publ_section_title
;
 Synthesis and structural characterization of well-defined anionic
 aluminum alkoxide complexes supported by NON-type diamido ether
 tridentate ligands and their use for the controlled ROP of lactide.
;
_journal_issue 2
_journal_name_full 'Dalton transactions (Cambridge, England : 2003)'
_journal_page_first 533
_journal_page_last 540
_journal_paper_doi 10.1039/b911802k
_journal_volume 39
_journal_year 2010
_chemical_formula_moiety 'C26 H36 Al Li N2 O2, C H2 CL2'
_chemical_formula_sum 'C27 H38 Al Cl2 Li N2 O2'
_chemical_formula_weight 527.41
_chemical_name_systematic
;
?
;
_space_group_IT_number 2
_symmetry_cell_setting triclinic
_symmetry_space_group_name_Hall '-P 1'
_symmetry_space_group_name_H-M 'P -1'
_atom_sites_solution_hydrogens geom
_atom_sites_solution_primary direct
_atom_sites_solution_secondary difmap
_audit_creation_method SHELXL-97
_cell_angle_alpha 102.9210(18)
_cell_angle_beta 109.0090(17)
_cell_angle_gamma 107.7770(16)
_cell_formula_units_Z 2
_cell_length_a 9.5310(3)
_cell_length_b 12.9330(5)
_cell_length_c 13.3830(4)
_cell_measurement_reflns_used 4458
_cell_measurement_temperature 173(2)
_cell_measurement_theta_max 30.034
_cell_measurement_theta_min 0.998
_cell_volume 1386.31(9)
_computing_cell_refinement 'Denzo (Nonius B.V., 1998)'
_computing_data_collection 'Collect (Nonius B.V., 1998)'
_computing_data_reduction 'Denzo (Nonius B.V., 1998)'
_computing_molecular_graphics 'PLATON 98 (Spek, 1998)'
_computing_publication_material 'SHELXL-97 (Sheldrick, 1997)'
_computing_structure_refinement 'SHELXL-97 (Sheldrick, 1997)'
_computing_structure_solution 'SHELXS-97 (Sheldrick, 1997)'
_diffrn_ambient_temperature 173(2)
_diffrn_measured_fraction_theta_full 0.992
_diffrn_measured_fraction_theta_max 0.992
_diffrn_measurement_device_type KappaCCD
_diffrn_measurement_method '\p scans'
_diffrn_radiation_monochromator graphite
_diffrn_radiation_source 'fine-focus sealed tube'
_diffrn_radiation_type MoK\a
_diffrn_radiation_wavelength 0.71073
_diffrn_reflns_av_R_equivalents 0.0170
_diffrn_reflns_av_sigmaI/netI 0.0351
_diffrn_reflns_limit_h_max 13
_diffrn_reflns_limit_h_min -13
_diffrn_reflns_limit_k_max 18
_diffrn_reflns_limit_k_min -17
_diffrn_reflns_limit_l_max 17
_diffrn_reflns_limit_l_min -18
_diffrn_reflns_number 11345
_diffrn_reflns_theta_full 30.00
_diffrn_reflns_theta_max 30.00
_diffrn_reflns_theta_min 1.72
_exptl_absorpt_coefficient_mu 0.292
_exptl_absorpt_correction_type none
_exptl_crystal_colour colorless
_exptl_crystal_density_diffrn 1.263
_exptl_crystal_density_method 'not measured'
_exptl_crystal_description prism
_exptl_crystal_F_000 560
_exptl_crystal_size_max 0.10
_exptl_crystal_size_mid 0.10
_exptl_crystal_size_min 0.10
_refine_diff_density_max 0.927
_refine_diff_density_min -0.608
_refine_diff_density_rms 0.124
_refine_ls_extinction_method none
_refine_ls_goodness_of_fit_ref 1.114
_refine_ls_hydrogen_treatment mixed
_refine_ls_matrix_type full
_refine_ls_number_parameters 324
_refine_ls_number_reflns 8002
_refine_ls_number_restraints 0
_refine_ls_restrained_S_all 1.114
_refine_ls_R_factor_all 0.0614
_refine_ls_R_factor_gt 0.0476
_refine_ls_shift/su_max 0.002
_refine_ls_shift/su_mean 0.000
_refine_ls_structure_factor_coef Fsqd
_refine_ls_weighting_details 'calc w=1/[\s^2^(Fo^2^)+(0.0837P)^2^+0.5970P] where P=(Fo^2^+2Fc^2^)/3'
_refine_ls_weighting_scheme calc
_refine_ls_wR_factor_gt 0.1359
_refine_ls_wR_factor_ref 0.1588
_reflns_number_gt 6720
_reflns_number_total 8002
_reflns_threshold_expression >2sigma(I)
_cod_data_source_file b911802k.txt
_cod_data_source_block fred_al_li_08_2008
_cod_original_sg_symbol_H-M P-1
_cod_database_code 7024164

loop_
_symmetry_equiv_pos_as_xyz
'x, y, z'
'-x, -y, -z'

loop_
_atom_site_label
_atom_site_type_symbol
_atom_site_fract_x
_atom_site_fract_y
_atom_site_fract_z
_atom_site_U_iso_or_equiv
_atom_site_adp_type
_atom_site_occupancy
_atom_site_symmetry_multiplicity
_atom_site_calc_flag
Cl1 Cl 0.50838(9) 0.18432(6) 0.32405(6) 0.06062(19) Uani 1 1 d
Cl2 Cl 0.69686(8) 0.17265(6) 0.53950(6) 0.06078(18) Uani 1 1 d
Al Al 0.36553(5) 0.30094(4) 0.81605(3) 0.01579(11) Uani 1 1 d
O1 O 0.69454(12) 0.43709(9) 0.90881(8) 0.0171(2) Uani 1 1 d
O2 O 0.77515(16) 0.43022(11) 1.16741(9) 0.0290(3) Uani 1 1 d
N1 N 0.42803(14) 0.33164(10) 0.70370(10) 0.0171(2) Uani 1 1 d
N2 N 0.49743(14) 0.24511(10) 0.91107(10) 0.0163(2) Uani 1 1 d
C1 C 0.68157(17) 0.49586(12) 0.83166(11) 0.0172(3) Uani 1 1 d
C2 C 0.80138(19) 0.60488(13) 0.86320(13) 0.0221(3) Uani 1 1 d
H2 H 0.8908 0.6393 0.9357 0.027 Uiso 1 1 calc
C3 C 0.7897(2) 0.66373(14) 0.78760(14) 0.0259(3) Uani 1 1 d
H3 H 0.8701 0.7393 0.8082 0.031 Uiso 1 1 calc
C4 C 0.6590(2) 0.61057(14) 0.68188(14) 0.0258(3) Uani 1 1 d
H4 H 0.6516 0.6497 0.6294 0.031 Uiso 1 1 calc
C5 C 0.5382(2) 0.50075(14) 0.65115(13) 0.0233(3) Uani 1 1 d
H5 H 0.4501 0.4665 0.5781 0.028 Uiso 1 1 calc
C6 C 0.54399(17) 0.43939(12) 0.72607(12) 0.0175(3) Uani 1 1 d
C7 C 0.33137(18) 0.25692(13) 0.58390(12) 0.0194(3) Uani 1 1 d
H7 H 0.3969 0.2812 0.5416 0.023 Uiso 1 1 calc
C8 C 0.1631(2) 0.25709(15) 0.52405(13) 0.0267(3) Uani 1 1 d
H8A H 0.1039 0.2534 0.5726 0.032 Uiso 1 1 calc
H8B H 0.1742 0.3278 0.5047 0.032 Uiso 1 1 calc
C9 C 0.0748(3) 0.14775(18) 0.41692(16) 0.0405(5) Uani 1 1 d
H9A H 0.0820 0.1680 0.3511 0.049 Uiso 1 1 calc
H9B H -0.0415 0.1099 0.4008 0.049 Uiso 1 1 calc
C10 C 0.1589(2) 0.06621(16) 0.43922(15) 0.0343(4) Uani 1 1 d
H10A H 0.2102 0.0536 0.3867 0.041 Uiso 1 1 calc
H10B H 0.0795 -0.0100 0.4291 0.041 Uiso 1 1 calc
C11 C 0.2884(2) 0.12737(14) 0.56238(14) 0.0252(3) Uani 1 1 d
H11A H 0.2443 0.1029 0.6148 0.030 Uiso 1 1 calc
H11B H 0.3852 0.1100 0.5717 0.030 Uiso 1 1 calc
C12 C 0.72971(16) 0.33925(12) 0.88011(11) 0.0167(3) Uani 1 1 d
C13 C 0.86011(18) 0.34481(14) 0.85442(13) 0.0224(3) Uani 1 1 d
H13 H 0.9249 0.4141 0.8497 0.027 Uiso 1 1 calc
C14 C 0.8955(2) 0.24682(16) 0.83547(14) 0.0265(3) Uani 1 1 d
H14 H 0.9830 0.2482 0.8158 0.032 Uiso 1 1 calc
C15 C 0.8014(2) 0.14778(15) 0.84568(14) 0.0264(3) Uani 1 1 d
H15 H 0.8270 0.0818 0.8349 0.032 Uiso 1 1 calc
C16 C 0.66916(19) 0.14327(14) 0.87168(13) 0.0225(3) Uani 1 1 d
H16 H 0.6065 0.0745 0.8785 0.027 Uiso 1 1 calc
C17 C 0.62845(16) 0.23907(12) 0.88779(11) 0.0169(3) Uani 1 1 d
C18 C 0.42070(18) 0.15493(12) 0.94970(12) 0.0187(3) Uani 1 1 d
H18 H 0.5087 0.1412 1.0028 0.022 Uiso 1 1 calc
C19 C 0.2919(2) 0.03506(14) 0.85747(14) 0.0262(3) Uani 1 1 d
H19A H 0.2581 0.0411 0.7815 0.031 Uiso 1 1 calc
H19B H 0.3375 -0.0243 0.8572 0.031 Uiso 1 1 calc
C20 C 0.1477(3) 0.0022(2) 0.8877(2) 0.0519(7) Uani 1 1 d
H20A H 0.1115 -0.0796 0.8837 0.062 Uiso 1 1 calc
H20B H 0.0556 0.0110 0.8346 0.062 Uiso 1 1 calc
C21 C 0.2062(2) 0.08453(16) 1.00806(16) 0.0329(4) Uani 1 1 d
H21A H 0.1151 0.0973 1.0207 0.039 Uiso 1 1 calc
H21B H 0.2577 0.0538 1.0645 0.039 Uiso 1 1 calc
C22 C 0.32941(19) 0.19596(14) 1.01472(13) 0.0221(3) Uani 1 1 d
H22A H 0.4051 0.2457 1.0944 0.026 Uiso 1 1 calc
H22B H 0.2742 0.2404 0.9789 0.026 Uiso 1 1 calc
C23 C 0.8581(2) 0.52750(16) 1.27336(15) 0.0331(4) Uani 1 1 d
H23A H 0.7837 0.5322 1.3097 0.040 Uiso 1 1 calc
H23B H 0.9017 0.6015 1.2616 0.040 Uiso 1 1 calc
C24 C 0.9957(3) 0.50263(19) 1.34541(16) 0.0388(4) Uani 1 1 d
H24A H 1.0900 0.5256 1.3264 0.047 Uiso 1 1 calc
H24B H 1.0318 0.5432 1.4272 0.047 Uiso 1 1 calc
C25 C 0.9150(3) 0.37245(19) 1.31222(16) 0.0387(4) Uani 1 1 d
H25A H 0.8511 0.3514 1.3555 0.046 Uiso 1 1 calc
H25B H 0.9964 0.3384 1.3246 0.046 Uiso 1 1 calc
C26 C 0.8054(3) 0.33225(17) 1.18741(15) 0.0362(4) Uani 1 1 d
H26A H 0.8590 0.3060 1.1410 0.043 Uiso 1 1 calc
H26B H 0.7017 0.2667 1.1672 0.043 Uiso 1 1 calc
C27 C 0.5826(4) 0.0994(2) 0.3935(2) 0.0564(6) Uani 1 1 d
H27A H 0.4896 0.0287 0.3798 0.068 Uiso 1 1 calc
H27B H 0.6512 0.0743 0.3606 0.068 Uiso 1 1 calc
Li Li 0.6182(3) 0.4299(2) 1.0327(2) 0.0231(5) Uani 1 1 d
H1 H 0.183(3) 0.218(2) 0.7632(19) 0.033(6) Uiso 1 1 d
H6 H 0.395(3) 0.4201(18) 0.9029(18) 0.028(5) Uiso 1 1 d

loop_
_atom_site_aniso_label
_atom_site_aniso_U_11
_atom_site_aniso_U_22
_atom_site_aniso_U_33
_atom_site_aniso_U_23
_atom_site_aniso_U_13
_atom_site_aniso_U_12
Cl1 0.0699(4) 0.0600(4) 0.0690(4) 0.0397(3) 0.0290(3) 0.0366(3)
Cl2 0.0548(4) 0.0622(4) 0.0481(3) 0.0114(3) 0.0097(3) 0.0213(3)
Al 0.0149(2) 0.0182(2) 0.01437(19) 0.00612(15) 0.00597(15) 0.00698(16)
O1 0.0189(5) 0.0183(5) 0.0148(4) 0.0073(4) 0.0070(4) 0.0077(4)
O2 0.0379(7) 0.0290(6) 0.0177(5) 0.0069(4) 0.0049(5) 0.0193(5)
N1 0.0164(5) 0.0176(5) 0.0127(5) 0.0051(4) 0.0038(4) 0.0038(4)
N2 0.0156(5) 0.0180(5) 0.0188(5) 0.0094(4) 0.0091(4) 0.0075(4)
C1 0.0190(6) 0.0180(6) 0.0153(6) 0.0078(5) 0.0078(5) 0.0065(5)
C2 0.0221(7) 0.0192(7) 0.0195(6) 0.0055(5) 0.0076(5) 0.0038(5)
C3 0.0294(8) 0.0185(7) 0.0261(7) 0.0089(6) 0.0128(6) 0.0036(6)
C4 0.0350(8) 0.0228(7) 0.0228(7) 0.0132(6) 0.0141(6) 0.0104(6)
C5 0.0266(7) 0.0231(7) 0.0174(6) 0.0096(5) 0.0064(6) 0.0083(6)
C6 0.0188(6) 0.0185(6) 0.0158(6) 0.0073(5) 0.0075(5) 0.0072(5)
C7 0.0205(6) 0.0195(6) 0.0132(6) 0.0039(5) 0.0047(5) 0.0060(5)
C8 0.0249(7) 0.0286(8) 0.0168(7) 0.0048(6) 0.0004(6) 0.0102(6)
C9 0.0400(10) 0.0318(9) 0.0215(8) -0.0004(7) -0.0060(7) 0.0069(8)
C10 0.0360(9) 0.0264(8) 0.0235(8) -0.0023(6) 0.0071(7) 0.0054(7)
C11 0.0300(8) 0.0188(7) 0.0226(7) 0.0048(5) 0.0097(6) 0.0081(6)
C12 0.0157(6) 0.0198(6) 0.0148(6) 0.0069(5) 0.0055(5) 0.0080(5)
C13 0.0178(6) 0.0290(8) 0.0223(7) 0.0116(6) 0.0096(6) 0.0092(6)
C14 0.0227(7) 0.0384(9) 0.0275(7) 0.0142(7) 0.0146(6) 0.0180(7)
C15 0.0286(8) 0.0311(8) 0.0289(8) 0.0122(6) 0.0147(6) 0.0202(7)
C16 0.0236(7) 0.0228(7) 0.0254(7) 0.0104(6) 0.0119(6) 0.0122(6)
C17 0.0159(6) 0.0206(6) 0.0150(6) 0.0067(5) 0.0064(5) 0.0084(5)
C18 0.0210(6) 0.0170(6) 0.0199(6) 0.0089(5) 0.0103(5) 0.0069(5)
C19 0.0301(8) 0.0183(7) 0.0272(8) 0.0058(6) 0.0147(6) 0.0052(6)
C20 0.0352(10) 0.0411(11) 0.0493(12) -0.0116(9) 0.0263(10) -0.0113(9)
C21 0.0351(9) 0.0279(8) 0.0340(9) 0.0094(7) 0.0231(8) 0.0032(7)
C22 0.0251(7) 0.0231(7) 0.0213(7) 0.0094(5) 0.0139(6) 0.0087(6)
C23 0.0414(10) 0.0299(9) 0.0215(7) 0.0047(6) 0.0075(7) 0.0162(8)
C24 0.0372(10) 0.0414(11) 0.0267(8) 0.0116(8) 0.0047(7) 0.0123(8)
C25 0.0427(11) 0.0416(10) 0.0283(9) 0.0169(8) 0.0063(8) 0.0190(9)
C26 0.0423(10) 0.0309(9) 0.0262(8) 0.0079(7) 0.0003(7) 0.0207(8)
C27 0.0750(18) 0.0553(14) 0.0443(12) 0.0166(11) 0.0176(12) 0.0425(14)
Li 0.0259(13) 0.0254(13) 0.0185(11) 0.0082(10) 0.0083(10) 0.0121(11)

loop_
_atom_type_symbol
_atom_type_description
_atom_type_scat_dispersion_real
_atom_type_scat_dispersion_imag
_atom_type_scat_source
C C 0.0033 0.0016 'International Tables Vol C Tables 4.2.6.8 and 6.1.1.4'
H H 0.0000 0.0000 'International Tables Vol C Tables 4.2.6.8 and 6.1.1.4'
O O 0.0106 0.0060 'International Tables Vol C Tables 4.2.6.8 and 6.1.1.4'
N N 0.0061 0.0033 'International Tables Vol C Tables 4.2.6.8 and 6.1.1.4'
Al Al 0.0645 0.0514 'International Tables Vol C Tables 4.2.6.8 and 6.1.1.4'
Li Li -0.0003 0.0001 'International Tables Vol C Tables 4.2.6.8 and 6.1.1.4'
Cl Cl 0.1484 0.1585 'International Tables Vol C Tables 4.2.6.8 and 6.1.1.4'

loop_
_geom_angle_atom_site_label_1
_geom_angle_atom_site_label_2
_geom_angle_atom_site_label_3
_geom_angle
N1 Al N2 114.17(5)
N1 Al H1 110.4(9)
N2 Al H1 111.6(9)
N1 Al H6 108.8(8)
N2 Al H6 102.4(8)
H1 Al H6 109.2(11)
C1 O1 C12 115.72(10)
C1 O1 Li 134.76(11)
C12 O1 Li 107.24(11)
C23 O2 C26 108.68(13)
C23 O2 Li 122.70(13)
C26 O2 Li 127.54(13)
C6 N1 C7 116.19(11)
C6 N1 Al 120.26(9)
C7 N1 Al 121.81(9)
C17 N2 C18 116.32(11)
C17 N2 Al 114.69(9)
C18 N2 Al 119.33(9)
C17 N2 Li 98.96(11)
C18 N2 Li 117.08(11)
Al N2 Li 84.21(8)
C2 C1 O1 118.82(13)
C2 C1 C6 123.75(13)
O1 C1 C6 117.42(12)
C1 C2 C3 119.28(14)
C1 C2 H2 120.4
C3 C2 H2 120.4
C4 C3 C2 119.04(14)
C4 C3 H3 120.5
C2 C3 H3 120.5
C3 C4 C5 121.20(14)
C3 C4 H4 119.4
C5 C4 H4 119.4
C4 C5 C6 121.46(14)
C4 C5 H5 119.3
C6 C5 H5 119.3
N1 C6 C5 125.33(13)
N1 C6 C1 119.43(13)
C5 C6 C1 115.23(13)
N1 C7 C11 113.67(12)
N1 C7 C8 117.26(12)
C11 C7 C8 102.07(13)
N1 C7 H7 107.8
C11 C7 H7 107.8
C8 C7 H7 107.8
C9 C8 C7 104.28(14)
C9 C8 H8A 110.9
C7 C8 H8A 110.9
C9 C8 H8B 110.9
C7 C8 H8B 110.9
H8A C8 H8B 108.9
C8 C9 C10 106.76(14)
C8 C9 H9A 110.4
C10 C9 H9A 110.4
C8 C9 H9B 110.4
C10 C9 H9B 110.4
H9A C9 H9B 108.6
C9 C10 C11 105.70(14)
C9 C10 H10A 110.6
C11 C10 H10A 110.6
C9 C10 H10B 110.6
C11 C10 H10B 110.6
H10A C10 H10B 108.7
C7 C11 C10 104.04(13)
C7 C11 H11A 110.9
C10 C11 H11A 110.9
C7 C11 H11B 110.9
C10 C11 H11B 110.9
H11A C11 H11B 109.0
C13 C12 C17 123.31(13)
C13 C12 O1 122.07(13)
C17 C12 O1 114.47(12)
C12 C13 C14 118.99(14)
C12 C13 H13 120.5
C14 C13 H13 120.5
C15 C14 C13 119.29(14)
C15 C14 H14 120.4
C13 C14 H14 120.4
C14 C15 C16 121.10(14)
C14 C15 H15 119.5
C16 C15 H15 119.5
C17 C16 C15 120.66(14)
C17 C16 H16 119.7
C15 C16 H16 119.7
C16 C17 N2 126.48(13)
C16 C17 C12 116.59(13)
N2 C17 C12 116.92(12)
N2 C18 C22 110.62(12)
N2 C18 C19 117.42(12)
C22 C18 C19 104.40(12)
N2 C18 H18 108.0
C22 C18 H18 108.0
C19 C18 H18 108.0
C20 C19 C18 106.38(13)
C20 C19 H19A 110.5
C18 C19 H19A 110.5
C20 C19 H19B 110.5
C18 C19 H19B 110.5
H19A C19 H19B 108.6
C19 C20 C21 106.43(15)
C19 C20 H20A 110.4
C21 C20 H20A 110.4
C19 C20 H20B 110.4
C21 C20 H20B 110.4
H20A C20 H20B 108.6
C22 C21 C20 103.31(14)
C22 C21 H21A 111.1
C20 C21 H21A 111.1
C22 C21 H21B 111.1
C20 C21 H21B 111.1
H21A C21 H21B 109.1
C21 C22 C18 104.51(13)
C21 C22 H22A 110.8
C18 C22 H22A 110.8
C21 C22 H22B 110.8
C18 C22 H22B 110.8
H22A C22 H22B 108.9
O2 C23 C24 104.46(14)
O2 C23 H23A 110.9
C24 C23 H23A 110.9
O2 C23 H23B 110.9
C24 C23 H23B 110.9
H23A C23 H23B 108.9
C25 C24 C23 101.69(16)
C25 C24 H24A 111.4
C23 C24 H24A 111.4
C25 C24 H24B 111.4
C23 C24 H24B 111.4
H24A C24 H24B 109.3
C24 C25 C26 102.93(16)
C24 C25 H25A 111.2
C26 C25 H25A 111.2
C24 C25 H25B 111.2
C26 C25 H25B 111.2
H25A C25 H25B 109.1
O2 C26 C25 107.08(15)
O2 C26 H26A 110.3
C25 C26 H26A 110.3
O2 C26 H26B 110.3
C25 C26 H26B 110.3
H26A C26 H26B 108.6
Cl2 C27 Cl1 113.25(14)
Cl2 C27 H27A 108.9
Cl1 C27 H27A 108.9
Cl2 C27 H27B 108.9
Cl1 C27 H27B 108.9
H27A C27 H27B 107.7
O2 Li O1 114.15(14)
O2 Li N2 105.24(13)
O1 Li N2 75.82(9)
O2 Li H6 164.3(6)
O1 Li H6 81.5(6)
N2 Li H6 75.7(6)

loop_
_geom_bond_atom_site_label_1
_geom_bond_atom_site_label_2
_geom_bond_distance
Cl1 C27 1.753(3)
Cl2 C27 1.748(3)
Al N1 1.8652(13)
Al N2 1.9085(12)
Al H1 1.55(2)
Al H6 1.59(2)
O1 C1 1.4086(17)
O1 C12 1.4095(17)
O1 Li 2.025(3)
O2 C23 1.443(2)
O2 C26 1.444(2)
O2 Li 1.930(3)
N1 C6 1.3823(18)
N1 C7 1.4678(17)
N2 C17 1.4017(17)
N2 C18 1.4689(18)
N2 Li 2.246(3)
C1 C2 1.381(2)
C1 C6 1.4130(19)
C2 C3 1.392(2)
C2 H2 0.9500
C3 C4 1.386(2)
C3 H3 0.9500
C4 C5 1.394(2)
C4 H4 0.9500
C5 C6 1.409(2)
C5 H5 0.9500
C7 C11 1.532(2)
C7 C8 1.542(2)
C7 H7 1.0000
C8 C9 1.531(2)
C8 H8A 0.9900
C8 H8B 0.9900
C9 C10 1.531(3)
C9 H9A 0.9900
C9 H9B 0.9900
C10 C11 1.537(2)
C10 H10A 0.9900
C10 H10B 0.9900
C11 H11A 0.9900
C11 H11B 0.9900
C12 C13 1.3794(19)
C12 C17 1.408(2)
C13 C14 1.399(2)
C13 H13 0.9500
C14 C15 1.386(3)
C14 H14 0.9500
C15 C16 1.401(2)
C15 H15 0.9500
C16 C17 1.400(2)
C16 H16 0.9500
C18 C22 1.538(2)
C18 C19 1.558(2)
C18 H18 1.0000
C19 C20 1.521(3)
C19 H19A 0.9900
C19 H19B 0.9900
C20 C21 1.525(3)
C20 H20A 0.9900
C20 H20B 0.9900
C21 C22 1.518(2)
C21 H21A 0.9900
C21 H21B 0.9900
C22 H22A 0.9900
C22 H22B 0.9900
C23 C24 1.525(3)
C23 H23A 0.9900
C23 H23B 0.9900
C24 C25 1.509(3)
C24 H24A 0.9900
C24 H24B 0.9900
C25 C26 1.515(3)
C25 H25A 0.9900
C25 H25B 0.9900
C26 H26A 0.9900
C26 H26B 0.9900
C27 H27A 0.9900
C27 H27B 0.9900
Li H6 2.21(2)

loop_
_geom_torsion_atom_site_label_1
_geom_torsion_atom_site_label_2
_geom_torsion_atom_site_label_3
_geom_torsion_atom_site_label_4
_geom_torsion
N2 Al N1 C6 -87.56(12)
N2 Al N1 C7 108.05(11)
N1 Al N2 C17 2.67(12)
N1 Al N2 C18 -142.21(10)
N1 Al N2 Li 99.89(9)
C12 O1 C1 C2 -109.87(15)
Li O1 C1 C2 89.93(19)
C12 O1 C1 C6 70.90(16)
Li O1 C1 C6 -89.30(19)
O1 C1 C2 C3 -179.96(13)
C6 C1 C2 C3 -0.8(2)
C1 C2 C3 C4 -0.9(2)
C2 C3 C4 C5 1.3(3)
C3 C4 C5 C6 0.0(3)
C7 N1 C6 C5 25.6(2)
Al N1 C6 C5 -139.58(13)
C7 N1 C6 C1 -154.38(13)
Al N1 C6 C1 40.39(17)
C4 C5 C6 N1 178.45(15)
C4 C5 C6 C1 -1.5(2)
C2 C1 C6 N1 -178.03(13)
O1 C1 C6 N1 1.16(19)
C2 C1 C6 C5 2.0(2)
O1 C1 C6 C5 -178.86(12)
C6 N1 C7 C11 144.31(13)
Al N1 C7 C11 -50.70(16)
C6 N1 C7 C8 -96.83(16)
Al N1 C7 C8 68.16(16)
N1 C7 C8 C9 -163.28(14)
C11 C7 C8 C9 -38.39(17)
C7 C8 C9 C10 21.8(2)
C8 C9 C10 C11 3.4(2)
N1 C7 C11 C10 167.81(13)
C8 C7 C11 C10 40.57(16)
C9 C10 C11 C7 -27.44(19)
C1 O1 C12 C13 52.77(17)
Li O1 C12 C13 -141.81(14)
C1 O1 C12 C17 -131.49(12)
Li O1 C12 C17 33.93(15)
C17 C12 C13 C14 -0.4(2)
O1 C12 C13 C14 174.97(13)
C12 C13 C14 C15 -1.6(2)
C13 C14 C15 C16 1.7(3)
C14 C15 C16 C17 0.2(2)
C15 C16 C17 N2 178.19(14)
C15 C16 C17 C12 -2.0(2)
C18 N2 C17 C16 16.1(2)
Al N2 C17 C16 -129.84(13)
Li N2 C17 C16 142.45(15)
C18 N2 C17 C12 -163.66(12)
Al N2 C17 C12 50.36(15)
Li N2 C17 C12 -37.36(15)
C13 C12 C17 C16 2.2(2)
O1 C12 C17 C16 -173.53(12)
C13 C12 C17 N2 -178.03(13)
O1 C12 C17 N2 6.30(18)
C17 N2 C18 C22 157.93(12)
Al N2 C18 C22 -57.73(14)
Li N2 C18 C22 41.32(16)
C17 N2 C18 C19 -82.44(16)
Al N2 C18 C19 61.90(15)
Li N2 C18 C19 160.95(13)
N2 C18 C19 C20 -133.81(18)
C22 C18 C19 C20 -10.9(2)
C18 C19 C20 C21 -13.1(2)
C19 C20 C21 C22 32.4(2)
C20 C21 C22 C18 -39.3(2)
N2 C18 C22 C21 158.25(13)
C19 C18 C22 C21 31.06(16)
C26 O2 C23 C24 24.2(2)
Li O2 C23 C24 -166.93(16)
O2 C23 C24 C25 -37.6(2)
C23 C24 C25 C26 36.2(2)
C23 O2 C26 C25 -0.9(2)
Li O2 C26 C25 -169.14(16)
C24 C25 C26 O2 -22.8(2)
C23 O2 Li O1 110.53(17)
C26 O2 Li O1 -82.8(2)
C23 O2 Li N2 -168.45(14)
C26 O2 Li N2 -1.7(2)
C1 O1 Li O2 -139.37(15)
C12 O1 Li O2 59.26(17)
C1 O1 Li N2 120.04(14)
C12 O1 Li N2 -41.33(11)
C17 N2 Li O2 -69.54(14)
C18 N2 Li O2 56.24(16)
Al N2 Li O2 176.31(12)
C17 N2 Li O1 42.09(11)
C18 N2 Li O1 167.87(10)
Al N2 Li O1 -72.06(7)
